data_1554248
loop_
_publ_author_name
'Lei, Yunxiang'
'Dai, Wenbo'
'Liu, Zhiqi'
'Guo, Shuai'
'Cai, Zhengxu'
'Shi, Jianbing'
'Zheng, Xiaoyan'
'Zhi, Junge'
'Tong, Bin'
'Dong, Yuping'

_publ_section_title
;
 A novel strategy for realizing dual state fluorescence and
 low-temperature phosphorescence
;
_journal_issue 2
_journal_name_full 'Materials Chemistry Frontiers'
_journal_page_first 284
_journal_paper_doi 10.1039/C8QM00613J
_journal_volume 3
_journal_year 2019
_chemical_formula_moiety 'C29 H23 N O'
_chemical_formula_sum 'C29 H23 N O'
_chemical_formula_weight 401.48
_space_group_crystal_system monoclinic
_space_group_IT_number 15
_space_group_name_Hall '-C 2yc'
_space_group_name_H-M_alt 'C 1 2/c 1'
_atom_sites_solution_hydrogens geom
_atom_sites_solution_primary direct
_audit_creation_date 2018-03-14
_audit_creation_method
;
Olex2 1.2
(compiled 2017.08.10 svn.r3458 for OlexSys, GUI svn.r5381)
;
_audit_update_record
;
2018-07-05 deposited with the CCDC.
2018-12-11 downloaded from the CCDC.
;
_cell_angle_alpha 90
_cell_angle_beta 100.11(3)
_cell_angle_gamma 90
_cell_formula_units_Z 8
_cell_length_a 31.660(6)
_cell_length_b 5.9010(12)
_cell_length_c 22.932(5)
_cell_measurement_reflns_used 6613
_cell_measurement_temperature 153(2)
_cell_measurement_theta_max 27.4816
_cell_measurement_theta_min 1.3067
_cell_volume 4217.8(15)
_computing_molecular_graphics 'Olex2 (Dolomanov et al., 2009)'
_computing_publication_material 'Olex2 (Dolomanov et al., 2009)'
_computing_structure_refinement 'XL (Sheldrick, 2008)'
_computing_structure_solution 'ShelXS (Sheldrick, 2008)'
_diffrn_ambient_temperature 153.15
_diffrn_measured_fraction_theta_full 0.996
_diffrn_measured_fraction_theta_max 0.993
_diffrn_measurement_device_type 'multiwire proportional'
_diffrn_measurement_method 'phi and omega scans'
_diffrn_radiation_monochromator graphite
_diffrn_radiation_type MoK\a
_diffrn_radiation_wavelength 0.71073
_diffrn_reflns_av_R_equivalents 0.0462
_diffrn_reflns_av_unetI/netI 0.0463
_diffrn_reflns_Laue_measured_fraction_full 0.996
_diffrn_reflns_Laue_measured_fraction_max 0.993
_diffrn_reflns_limit_h_max 40
_diffrn_reflns_limit_h_min -40
_diffrn_reflns_limit_k_max 7
_diffrn_reflns_limit_k_min -7
_diffrn_reflns_limit_l_max 29
_diffrn_reflns_limit_l_min -27
_diffrn_reflns_number 14302
_diffrn_reflns_point_group_measured_fraction_full 0.996
_diffrn_reflns_point_group_measured_fraction_max 0.993
_diffrn_reflns_theta_full 25.242
_diffrn_reflns_theta_max 27.470
_diffrn_reflns_theta_min 1.307
_exptl_absorpt_coefficient_mu 0.076
_exptl_absorpt_correction_T_max 1.0000
_exptl_absorpt_correction_T_min 0.7834
_exptl_absorpt_correction_type multi-scan
_exptl_absorpt_process_details 'CrystalClear (Rigaku Inc., 2008)'
_exptl_crystal_colour colorless
_exptl_crystal_density_diffrn 1.265
_exptl_crystal_description rod
_exptl_crystal_F_000 1696
_exptl_crystal_size_max 0.21
_exptl_crystal_size_mid 0.12
_exptl_crystal_size_min 0.1
_refine_diff_density_max 0.486
_refine_diff_density_min -0.429
_refine_diff_density_rms 0.100
_refine_ls_extinction_method none
_refine_ls_goodness_of_fit_ref 1.267
_refine_ls_hydrogen_treatment constr
_refine_ls_matrix_type full
_refine_ls_number_parameters 281
_refine_ls_number_reflns 4807
_refine_ls_number_restraints 0
_refine_ls_restrained_S_all 1.267
_refine_ls_R_factor_all 0.0955
_refine_ls_R_factor_gt 0.0781
_refine_ls_shift/su_max 0.001
_refine_ls_shift/su_mean 0.000
_refine_ls_structure_factor_coef Fsqd
_refine_ls_weighting_details 'w=1/[\s^2^(Fo^2^)+(0.1288P)^2^+3.8438P] where P=(Fo^2^+2Fc^2^)/3'
_refine_ls_weighting_scheme calc
_refine_ls_wR_factor_gt 0.2294
_refine_ls_wR_factor_ref 0.2679
_reflns_Friedel_coverage 0.000
_reflns_number_gt 4219
_reflns_number_total 4807
_reflns_threshold_expression 'I > 2\s(I)'
_cod_data_source_file c8qm00613j2.cif
_cod_data_source_block bwn18026
_cod_database_code 1554248
_shelx_shelxl_version_number 2014/7
_shelx_space_group_comment
;
The symmetry employed for this shelxl refinement is uniquely defined
by the following loop, which should always be used as a source of
symmetry information in preference to the above space-group names.
They are only intended as comments.
;
_shelx_estimated_absorpt_t_max 0.992
_shelx_estimated_absorpt_t_min 0.984
_olex2_refinement_description
;
1. Fixed Uiso
 At 1.2 times of:
  All C(H) groups
 At 1.5 times of:
  All C(H,H,H) groups
2.a Aromatic/amide H refined with riding coordinates:
 C3(H3), C4(H4), C6(H6), C7(H7), C9(H9), C10(H10), C12(H12), C13(H13),
 C14(H14), C16(H16), C19(H19), C20(H20), C21(H21), C22(H22), C23(H23), C25(H25),
  C26(H26), C27(H27), C28(H28), C29(H29)
2.b Idealised Me refined as rotating group:
 C1(H1A,H1B,H1C)
;
_olex2_submission_special_instructions 'No special instructions were received'

loop_
_space_group_symop_operation_xyz
'x, y, z'
'-x, y, -z+1/2'
'x+1/2, y+1/2, z'
'-x+1/2, y+1/2, -z+1/2'
'-x, -y, -z'
'x, -y, z-1/2'
'-x+1/2, -y+1/2, -z'
'x+1/2, -y+1/2, z-1/2'

loop_
_atom_site_label
_atom_site_type_symbol
_atom_site_fract_x
_atom_site_fract_y
_atom_site_fract_z
_atom_site_U_iso_or_equiv
_atom_site_adp_type
_atom_site_occupancy
_atom_site_site_symmetry_order
_atom_site_calc_flag
_atom_site_refinement_flags_posn
O1 O 0.20551(6) 0.5135(4) 0.28681(9) 0.0353(5) Uani 1 1 d .
N1 N 0.39471(7) 0.4932(4) 0.67976(9) 0.0270(5) Uani 1 1 d .
C1 C 0.20234(12) 0.3199(6) 0.24928(14) 0.0480(9) Uani 1 1 d .
H1A H 0.1825 0.3521 0.2124 0.072 Uiso 1 1 calc GR
H1B H 0.1917 0.1909 0.2693 0.072 Uiso 1 1 calc GR
H1C H 0.2307 0.2836 0.2403 0.072 Uiso 1 1 calc GR
C2 C 0.23426(8) 0.5026(5) 0.33941(11) 0.0266(6) Uani 1 1 d .
C3 C 0.25980(9) 0.3154(5) 0.35748(12) 0.0299(6) Uani 1 1 d .
H3 H 0.2587 0.1853 0.3329 0.036 Uiso 1 1 calc R
C4 C 0.28718(9) 0.3211(5) 0.41247(12) 0.0277(6) Uani 1 1 d .
H4 H 0.3045 0.1925 0.4249 0.033 Uiso 1 1 calc R
C5 C 0.28985(8) 0.5092(4) 0.44949(11) 0.0249(6) Uani 1 1 d .
C6 C 0.26438(8) 0.6973(5) 0.42950(12) 0.0277(6) Uani 1 1 d .
H6 H 0.2662 0.8299 0.4533 0.033 Uiso 1 1 calc R
C7 C 0.23642(9) 0.6936(5) 0.37545(12) 0.0281(6) Uani 1 1 d .
H7 H 0.2188 0.8213 0.3631 0.034 Uiso 1 1 calc R
C8 C 0.31774(8) 0.5069(4) 0.50905(11) 0.0241(5) Uani 1 1 d .
C9 C 0.31908(8) 0.3161(5) 0.54513(12) 0.0269(6) Uani 1 1 d .
H9 H 0.3021 0.1876 0.5314 0.032 Uiso 1 1 calc R
C10 C 0.34479(8) 0.3103(4) 0.60099(12) 0.0260(6) Uani 1 1 d .
H10 H 0.3452 0.1793 0.6251 0.031 Uiso 1 1 calc R
C11 C 0.36967(8) 0.4962(4) 0.62113(11) 0.0247(5) Uani 1 1 d .
C12 C 0.36906(8) 0.6879(5) 0.58589(12) 0.0275(6) Uani 1 1 d .
H12 H 0.3863 0.8153 0.5997 0.033 Uiso 1 1 calc R
C13 C 0.34314(8) 0.6926(4) 0.53030(12) 0.0258(6) Uani 1 1 d .
H13 H 0.3427 0.8243 0.5064 0.031 Uiso 1 1 calc R
C14 C 0.38388(8) 0.6153(5) 0.72618(11) 0.0282(6) Uani 1 1 d .
H14 H 0.3629 0.7320 0.7228 0.034 Uiso 1 1 calc R
C15 C 0.40843(8) 0.5407(5) 0.77832(11) 0.0264(6) Uani 1 1 d .
C16 C 0.43466(8) 0.3631(5) 0.76282(11) 0.0281(6) Uani 1 1 d .
H16 H 0.4548 0.2779 0.7897 0.034 Uiso 1 1 calc R
C17 C 0.42588(8) 0.3351(5) 0.70212(11) 0.0258(6) Uani 1 1 d .
C18 C 0.44721(8) 0.1839(5) 0.66564(11) 0.0262(6) Uani 1 1 d .
C19 C 0.45650(9) 0.2487(5) 0.61021(12) 0.0317(6) Uani 1 1 d .
H19 H 0.4472 0.3922 0.5941 0.038 Uiso 1 1 calc R
C20 C 0.47922(9) 0.1049(6) 0.57878(13) 0.0377(7) Uani 1 1 d .
H20 H 0.4851 0.1501 0.5413 0.045 Uiso 1 1 calc R
C21 C 0.49313(9) -0.1032(6) 0.60202(13) 0.0381(7) Uani 1 1 d .
H21 H 0.5087 -0.2008 0.5806 0.046 Uiso 1 1 calc R
C22 C 0.48436(9) -0.1693(5) 0.65628(14) 0.0347(7) Uani 1 1 d .
H22 H 0.4942 -0.3121 0.6723 0.042 Uiso 1 1 calc R
C23 C 0.46131(8) -0.0294(5) 0.68775(12) 0.0280(6) Uani 1 1 d .
H23 H 0.4550 -0.0787 0.7247 0.034 Uiso 1 1 calc R
C24 C 0.40648(8) 0.6256(5) 0.83855(11) 0.0291(6) Uani 1 1 d .
C25 C 0.39128(9) 0.8420(5) 0.84742(13) 0.0338(6) Uani 1 1 d .
H25 H 0.3826 0.9392 0.8145 0.041 Uiso 1 1 calc R
C26 C 0.38874(9) 0.9172(6) 0.90439(13) 0.0399(7) Uani 1 1 d .
H26 H 0.3780 1.0647 0.9098 0.048 Uiso 1 1 calc R
C27 C 0.40160(10) 0.7799(7) 0.95291(13) 0.0433(8) Uani 1 1 d .
H27 H 0.3996 0.8318 0.9915 0.052 Uiso 1 1 calc R
C28 C 0.41751(10) 0.5657(6) 0.94493(12) 0.0385(7) Uani 1 1 d .
H28 H 0.4268 0.4710 0.9782 0.046 Uiso 1 1 calc R
C29 C 0.41998(9) 0.4886(6) 0.88797(12) 0.0359(7) Uani 1 1 d .
H29 H 0.4310 0.3415 0.8828 0.043 Uiso 1 1 calc R

loop_
_atom_site_aniso_label
_atom_site_aniso_U_11
_atom_site_aniso_U_22
_atom_site_aniso_U_33
_atom_site_aniso_U_23
_atom_site_aniso_U_13
_atom_site_aniso_U_12
O1 0.0325(10) 0.0440(12) 0.0259(10) -0.0017(8) -0.0044(8) 0.0067(9)
N1 0.0251(11) 0.0315(12) 0.0234(11) -0.0014(9) 0.0018(8) 0.0048(9)
C1 0.0487(19) 0.056(2) 0.0333(16) -0.0103(15) -0.0094(14) 0.0104(16)
C2 0.0237(12) 0.0345(15) 0.0214(12) 0.0006(10) 0.0035(9) -0.0009(10)
C3 0.0301(13) 0.0312(14) 0.0276(13) -0.0067(11) 0.0025(10) 0.0052(11)
C4 0.0297(13) 0.0243(13) 0.0277(13) -0.0024(10) 0.0012(10) 0.0040(10)
C5 0.0229(12) 0.0269(13) 0.0245(13) -0.0027(10) 0.0033(10) 0.0000(9)
C6 0.0313(13) 0.0256(13) 0.0262(13) -0.0028(10) 0.0050(10) 0.0022(10)
C7 0.0290(13) 0.0278(13) 0.0276(13) 0.0036(11) 0.0053(10) 0.0043(10)
C8 0.0196(11) 0.0267(13) 0.0261(12) -0.0008(10) 0.0040(9) 0.0050(9)
C9 0.0254(12) 0.0267(13) 0.0273(13) 0.0004(10) 0.0014(10) 0.0009(10)
C10 0.0263(12) 0.0249(13) 0.0262(13) 0.0011(10) 0.0029(10) 0.0020(10)
C11 0.0203(11) 0.0309(14) 0.0224(12) -0.0039(10) 0.0027(9) 0.0026(10)
C12 0.0249(12) 0.0278(13) 0.0290(13) -0.0031(11) 0.0026(10) -0.0030(10)
C13 0.0270(12) 0.0235(12) 0.0271(13) 0.0019(10) 0.0056(10) 0.0022(10)
C14 0.0240(12) 0.0314(14) 0.0286(13) -0.0027(11) 0.0030(10) 0.0028(10)
C15 0.0264(12) 0.0285(13) 0.0240(12) -0.0005(10) 0.0032(10) -0.0038(10)
C16 0.0277(13) 0.0335(14) 0.0223(12) 0.0005(11) 0.0018(10) -0.0010(11)
C17 0.0219(11) 0.0284(13) 0.0263(13) 0.0014(10) 0.0024(9) 0.0027(10)
C18 0.0208(11) 0.0321(14) 0.0243(12) -0.0038(10) 0.0001(9) 0.0019(10)
C19 0.0303(13) 0.0362(15) 0.0277(13) 0.0022(12) 0.0029(10) 0.0070(12)
C20 0.0334(15) 0.0518(19) 0.0286(14) -0.0019(13) 0.0075(11) 0.0125(13)
C21 0.0296(14) 0.0450(18) 0.0389(16) -0.0090(14) 0.0040(11) 0.0098(13)
C22 0.0248(13) 0.0338(15) 0.0431(16) -0.0011(13) -0.0011(11) 0.0063(11)
C23 0.0227(12) 0.0302(14) 0.0295(13) 0.0011(11) 0.0003(9) -0.0007(10)
C24 0.0229(12) 0.0398(15) 0.0248(13) 0.0001(11) 0.0051(10) -0.0083(11)
C25 0.0303(14) 0.0414(16) 0.0305(14) -0.0019(12) 0.0077(11) -0.0009(12)
C26 0.0326(15) 0.0505(19) 0.0391(16) -0.0097(14) 0.0129(12) -0.0056(14)
C27 0.0345(15) 0.069(2) 0.0290(15) -0.0118(15) 0.0121(12) -0.0129(15)
C28 0.0379(15) 0.0526(19) 0.0251(14) 0.0004(13) 0.0063(11) -0.0129(14)
C29 0.0315(14) 0.0458(18) 0.0301(14) -0.0001(12) 0.0045(11) -0.0079(12)

loop_
_atom_type_symbol
_atom_type_description
_atom_type_scat_dispersion_real
_atom_type_scat_dispersion_imag
_atom_type_scat_source
C C 0.0033 0.0016 'International Tables Vol C Tables 4.2.6.8 and 6.1.1.4'
H H 0.0000 0.0000 'International Tables Vol C Tables 4.2.6.8 and 6.1.1.4'
N N 0.0061 0.0033 'International Tables Vol C Tables 4.2.6.8 and 6.1.1.4'
O O 0.0106 0.0060 'International Tables Vol C Tables 4.2.6.8 and 6.1.1.4'

loop_
_geom_angle_atom_site_label_1
_geom_angle_atom_site_label_2
_geom_angle_atom_site_label_3
_geom_angle
C2 O1 C1 117.2(2)
C14 N1 C11 123.1(2)
C14 N1 C17 108.8(2)
C17 N1 C11 126.4(2)
O1 C1 H1A 109.5
O1 C1 H1B 109.5
O1 C1 H1C 109.5
H1A C1 H1B 109.5
H1A C1 H1C 109.5
H1B C1 H1C 109.5
O1 C2 C3 123.9(2)
O1 C2 C7 116.0(2)
C3 C2 C7 120.1(2)
C2 C3 H3 120.5
C2 C3 C4 119.1(2)
C4 C3 H3 120.5
C3 C4 H4 119.0
C5 C4 C3 122.1(2)
C5 C4 H4 119.0
C4 C5 C6 117.6(2)
C4 C5 C8 121.0(2)
C6 C5 C8 121.4(2)
C5 C6 H6 119.4
C7 C6 C5 121.2(2)
C7 C6 H6 119.4
C2 C7 H7 120.0
C6 C7 C2 119.9(2)
C6 C7 H7 120.0
C9 C8 C5 120.2(2)
C9 C8 C13 118.1(2)
C13 C8 C5 121.7(2)
C8 C9 H9 119.4
C10 C9 C8 121.2(2)
C10 C9 H9 119.4
C9 C10 H10 120.2
C11 C10 C9 119.7(2)
C11 C10 H10 120.2
C10 C11 N1 119.5(2)
C10 C11 C12 120.2(2)
C12 C11 N1 120.2(2)
C11 C12 H12 120.1
C11 C12 C13 119.7(2)
C13 C12 H12 120.1
C8 C13 H13 119.5
C12 C13 C8 121.1(2)
C12 C13 H13 119.5
N1 C14 H14 125.5
N1 C14 C15 108.9(2)
C15 C14 H14 125.5
C14 C15 C16 106.5(2)
C14 C15 C24 126.3(2)
C16 C15 C24 127.2(2)
C15 C16 H16 125.7
C17 C16 C15 108.5(2)
C17 C16 H16 125.7
N1 C17 C18 124.5(2)
C16 C17 N1 107.2(2)
C16 C17 C18 128.1(2)
C19 C18 C17 122.7(2)
C23 C18 C17 119.3(2)
C23 C18 C19 117.9(2)
C18 C19 H19 119.6
C20 C19 C18 120.7(3)
C20 C19 H19 119.6
C19 C20 H20 120.0
C21 C20 C19 120.1(3)
C21 C20 H20 120.0
C20 C21 H21 120.0
C22 C21 C20 120.0(3)
C22 C21 H21 120.0
C21 C22 H22 119.7
C21 C22 C23 120.7(3)
C23 C22 H22 119.7
C18 C23 H23 119.7
C22 C23 C18 120.7(3)
C22 C23 H23 119.7
C25 C24 C15 121.3(3)
C25 C24 C29 118.5(3)
C29 C24 C15 120.3(3)
C24 C25 H25 119.8
C24 C25 C26 120.4(3)
C26 C25 H25 119.8
C25 C26 H26 119.6
C27 C26 C25 120.7(3)
C27 C26 H26 119.6
C26 C27 H27 120.2
C26 C27 C28 119.5(3)
C28 C27 H27 120.2
C27 C28 H28 119.9
C27 C28 C29 120.1(3)
C29 C28 H28 119.9
C24 C29 C28 120.7(3)
C24 C29 H29 119.7
C28 C29 H29 119.7

loop_
_geom_bond_atom_site_label_1
_geom_bond_atom_site_label_2
_geom_bond_distance
O1 C1 1.423(4)
O1 C2 1.379(3)
N1 C11 1.436(3)
N1 C14 1.378(3)
N1 C17 1.389(3)
C1 H1A 0.9800
C1 H1B 0.9800
C1 H1C 0.9800
C2 C3 1.389(4)
C2 C7 1.392(4)
C3 H3 0.9500
C3 C4 1.400(4)
C4 H4 0.9500
C4 C5 1.391(4)
C5 C6 1.401(4)
C5 C8 1.491(3)
C6 H6 0.9500
C6 C7 1.391(4)
C7 H7 0.9500
C8 C9 1.394(4)
C8 C13 1.395(4)
C9 H9 0.9500
C9 C10 1.392(4)
C10 H10 0.9500
C10 C11 1.381(4)
C11 C12 1.389(4)
C12 H12 0.9500
C12 C13 1.390(4)
C13 H13 0.9500
C14 H14 0.9500
C14 C15 1.379(4)
C15 C16 1.420(4)
C15 C24 1.481(4)
C16 H16 0.9500
C16 C17 1.381(3)
C17 C18 1.466(4)
C18 C19 1.407(4)
C18 C23 1.401(4)
C19 H19 0.9500
C19 C20 1.393(4)
C20 H20 0.9500
C20 C21 1.379(4)
C21 H21 0.9500
C21 C22 1.378(4)
C22 H22 0.9500
C22 C23 1.385(4)
C23 H23 0.9500
C24 C25 1.392(4)
C24 C29 1.397(4)
C25 H25 0.9500
C25 C26 1.395(4)
C26 H26 0.9500
C26 C27 1.379(5)
C27 H27 0.9500
C27 C28 1.384(5)
C28 H28 0.9500
C28 C29 1.398(4)
C29 H29 0.9500

loop_
_geom_torsion_atom_site_label_1
_geom_torsion_atom_site_label_2
_geom_torsion_atom_site_label_3
_geom_torsion_atom_site_label_4
_geom_torsion
O1 C2 C3 C4 -178.5(2)
O1 C2 C7 C6 179.7(2)
N1 C11 C12 C13 -177.0(2)
N1 C14 C15 C16 -1.1(3)
N1 C14 C15 C24 -179.3(2)
N1 C17 C18 C19 34.1(4)
N1 C17 C18 C23 -149.7(3)
C1 O1 C2 C3 -0.2(4)
C1 O1 C2 C7 -179.5(3)
C2 C3 C4 C5 -0.4(4)
C3 C2 C7 C6 0.3(4)
C3 C4 C5 C6 -0.9(4)
C3 C4 C5 C8 177.1(2)
C4 C5 C6 C7 2.0(4)
C4 C5 C8 C9 -42.2(4)
C4 C5 C8 C13 137.6(3)
C5 C6 C7 C2 -1.8(4)
C5 C8 C9 C10 -179.8(2)
C5 C8 C13 C12 -179.9(2)
C6 C5 C8 C9 135.7(3)
C6 C5 C8 C13 -44.4(4)
C7 C2 C3 C4 0.7(4)
C8 C5 C6 C7 -176.0(2)
C8 C9 C10 C11 -0.3(4)
C9 C8 C13 C12 0.0(4)
C9 C10 C11 N1 177.3(2)
C9 C10 C11 C12 0.0(4)
C10 C11 C12 C13 0.3(4)
C11 N1 C14 C15 167.3(2)
C11 N1 C17 C16 -166.3(2)
C11 N1 C17 C18 18.5(4)
C11 C12 C13 C8 -0.3(4)
C13 C8 C9 C10 0.3(4)
C14 N1 C11 C10 -105.9(3)
C14 N1 C11 C12 71.4(3)
C14 N1 C17 C16 -0.9(3)
C14 N1 C17 C18 -176.1(2)
C14 C15 C16 C17 0.5(3)
C14 C15 C24 C25 -24.0(4)
C14 C15 C24 C29 156.0(3)
C15 C16 C17 N1 0.2(3)
C15 C16 C17 C18 175.2(3)
C15 C24 C25 C26 178.5(2)
C15 C24 C29 C28 -178.8(2)
C16 C15 C24 C25 158.1(3)
C16 C15 C24 C29 -21.9(4)
C16 C17 C18 C19 -140.1(3)
C16 C17 C18 C23 36.1(4)
C17 N1 C11 C10 57.6(4)
C17 N1 C11 C12 -125.1(3)
C17 N1 C14 C15 1.2(3)
C17 C18 C19 C20 175.9(3)
C17 C18 C23 C22 -175.2(2)
C18 C19 C20 C21 -0.4(4)
C19 C18 C23 C22 1.2(4)
C19 C20 C21 C22 0.3(5)
C20 C21 C22 C23 0.5(4)
C21 C22 C23 C18 -1.3(4)
C23 C18 C19 C20 -0.4(4)
C24 C15 C16 C17 178.7(3)
C24 C25 C26 C27 0.7(4)
C25 C24 C29 C28 1.2(4)
C25 C26 C27 C28 0.5(5)
C26 C27 C28 C29 -0.8(4)
C27 C28 C29 C24 -0.1(4)
C29 C24 C25 C26 -1.5(4)
